data_1530665
loop_
_publ_author_name
'Rusanovsky, M.E.'
'Belov, N.V.'
'Kiseleva, I.N.'
'Samus, I.D.'

_publ_section_title
;
 The crystal structure of rhodium trithiosemicarbazide chloride (III) (Rh
 (Thios3) Cl3
;
_journal_name_full 'Doklady Akademii Nauk SSSR'
_journal_page_first 361
_journal_page_last 364
_journal_volume 250
_journal_year 1980
_chemical_formula_sum 'C3 H15 Cl3 N9 Rh S3'
_chemical_name_systematic 'Rh (S C N3 H5)3 Cl3'
_space_group_IT_number 14
_symmetry_space_group_name_Hall '-P 2bc'
_symmetry_space_group_name_H-M 'P 1 1 21/b'
_cell_angle_alpha 90
_cell_angle_beta 90
_cell_angle_gamma 99.99
_cell_formula_units_Z 4
_cell_length_a 15.396
_cell_length_b 9.193
_cell_length_c 11.496
_cell_volume 1602.421
_citation_journal_id_ASTM DANKAS
_cod_data_source_file Rusanovsky_DANKAS_1980_1106.cif
_cod_data_source_block C3H15Cl3N9Rh1S3
_cod_original_sg_symbol_Hall '-P 2ybc (-x,z,y)'
_cod_original_formula_sum 'C3 H15 Cl3 N9 Rh1 S3'
_cod_database_code 1530665

loop_
_symmetry_equiv_pos_as_xyz
x,y,z
-x,-y+1/2,z+1/2
-x,-y,-z
x,y-1/2,-z-1/2

loop_
_atom_site_label
_atom_site_type_symbol
_atom_site_fract_x
_atom_site_fract_y
_atom_site_fract_z
_atom_site_occupancy
_atom_site_U_iso_or_equiv
C3 C+4 0.393 0.4531 0.1397 1 0.0
Cl1 Cl-1 -0.0144 0.8828 0.1557 1 0.0
N7 N-2 0.2855 -0.0108 -0.0161 1 0.0
Rh1 Rh+3 0.2496 0.3095 0.0247 1 0.0
Cl3 Cl-1 0.4827 0.7924 0.0582 1 0.0
N4 N-2 0.1156 0.4555 -0.1373 1 0.0
N9 N-3 0.4494 0.4996 0.2071 1 0.0
N8 N-2 0.3756 0.5178 0.0356 1 0.0
S3 S-2 0.3372 0.3158 0.1847 1 0.0
Cl2 Cl-1 0.6821 0.2713 0.1977 1 0.0
N5 N-3 0.044 0.6759 -0.0687 1 0.0
C1 C+4 0.0998 0.5547 -0.0517 1 0.0
C2 C+4 0.217 -0.0045 0.0565 1 0.0
S1 S-2 0.1547 0.5204 0.079 1 0.0
N6 N-3 0.1859 -0.1254 0.0765 1 0.0
N1 N-2 0.334 0.4385 -0.0504 1 0.0
N2 N-2 0.3287 0.1095 -0.031 1 0.0
N3 N-2 0.1671 0.3161 -0.1217 1 0.0
S2 S-2 0.1688 0.157 0.1182 1 0.0
